data_4112645
loop_
_publ_author_name
'John F. Berry'
'F. Albert Cotton'
'Tongbu Lu'
'Carlos A. Murillo'
'Brian K. Roberts'
'Xiaoping Wang'

_publ_contact_author_address
;  Laboratory for Molecular Structure and Bonding
   Dept. of Chemistry
   Texas A&M University, PO Box  30012
   College Station, TX 77842-3012, USA
;
_publ_contact_author_email cotton@tamu.edu
_publ_contact_author_fax '(979) 845 9351'
_publ_contact_author_name 'F. A. Cotton'
_publ_contact_author_phone '(979) 845 4432'
_publ_section_title
;
 Molecular and Electronic Structures by Design: Tuning Symmetrical and
 Unsymmetrical Linear Trichromium Chains
;
_journal_name_full 'Journal of the American Chemical Society'
_journal_page_first 7082
_journal_page_last 7096
_journal_paper_doi 10.1021/ja049055h
_journal_volume 126
_journal_year 2004
_chemical_formula_moiety 'Cr3(C10H8N3)4(NO3)2, (C2H5)2O'
_chemical_formula_sum 'C44 H42 Cr3 N14 O7'
_chemical_formula_weight 1034.92
_chemical_name_common Cr3(dpa)4(NO3)2,Et2O
_chemical_name_systematic
; 
 ? 
;
_space_group_IT_number 14
_symmetry_cell_setting monoclinic
_symmetry_space_group_name_Hall '-P 2ybc'
_symmetry_space_group_name_H-M 'P 1 21/c 1'
_atom_sites_solution_hydrogens geom
_atom_sites_solution_primary direct
_atom_sites_solution_secondary difmap
_audit_creation_method SHELXL-97
_cell_angle_alpha 90.00
_cell_angle_beta 103.624(9)
_cell_angle_gamma 90.00
_cell_formula_units_Z 4
_cell_length_a 16.289(3)
_cell_length_b 16.3743(15)
_cell_length_c 17.3732(13)
_cell_measurement_reflns_used 249
_cell_measurement_temperature 213(2)
_cell_measurement_theta_max 20.8
_cell_measurement_theta_min 9.1
_cell_volume 4503.4(10)
_computing_cell_refinement MADNES
_computing_data_collection MADNES
_computing_data_reduction PROCOR
_computing_structure_refinement 'SHELXL-97 (Sheldrick, 1997)'
_computing_structure_solution 'SHELXS-97 (Sheldrick, 1990)'
_diffrn_ambient_temperature 213(2)
_diffrn_measured_fraction_theta_full 0.971
_diffrn_measured_fraction_theta_max 0.971
_diffrn_measurement_device_type 'Nonius FAST'
_diffrn_measurement_method \w-scan
_diffrn_radiation_monochromator graphite
_diffrn_radiation_source 'fine-focus sealed tube'
_diffrn_radiation_type MoK\a
_diffrn_radiation_wavelength 0.71073
_diffrn_reflns_av_R_equivalents 0.0453
_diffrn_reflns_av_sigmaI/netI 0.0436
_diffrn_reflns_limit_h_max 15
_diffrn_reflns_limit_h_min -19
_diffrn_reflns_limit_k_max 12
_diffrn_reflns_limit_k_min -19
_diffrn_reflns_limit_l_max 19
_diffrn_reflns_limit_l_min -19
_diffrn_reflns_number 16695
_diffrn_reflns_theta_full 24.50
_diffrn_reflns_theta_max 24.50
_diffrn_reflns_theta_min 2.32
_diffrn_standards_number 0
_exptl_absorpt_coefficient_mu 0.779
_exptl_absorpt_correction_T_max 0.8597
_exptl_absorpt_correction_T_min 0.7998
_exptl_absorpt_correction_type multi-scan
_exptl_crystal_colour 'dark green'
_exptl_crystal_density_diffrn 1.526
_exptl_crystal_description paralellapiped
_exptl_crystal_F_000 2128
_exptl_crystal_size_max 0.30
_exptl_crystal_size_mid 0.25
_exptl_crystal_size_min 0.20
_refine_diff_density_max 0.933
_refine_diff_density_min -0.837
_refine_diff_density_rms 0.094
_refine_ls_extinction_method none
_refine_ls_goodness_of_fit_ref 1.106
_refine_ls_hydrogen_treatment mixed
_refine_ls_matrix_type full
_refine_ls_number_parameters 622
_refine_ls_number_reflns 7267
_refine_ls_number_restraints 88
_refine_ls_restrained_S_all 1.226
_refine_ls_R_factor_all 0.1098
_refine_ls_R_factor_gt 0.0818
_refine_ls_shift/su_max 0.090
_refine_ls_shift/su_mean 0.004
_refine_ls_structure_factor_coef Fsqd
_refine_ls_weighting_details 'calc w=1/[\s^2^(Fo^2^)+(0.0211P)^2^+28.3570P] where P=(Fo^2^+2Fc^2^)/3'
_refine_ls_weighting_scheme calc
_refine_ls_wR_factor_gt 0.1684
_refine_ls_wR_factor_ref 0.1866
_reflns_number_gt 5604
_reflns_number_total 7267
_reflns_threshold_expression >2sigma(I)
_cod_data_source_file ja049055hsi20040409_043050_11.cif
_cod_data_source_block 7Et2O
_cod_original_cell_volume 4503.3(9)
_cod_database_code 4112645

loop_
_symmetry_equiv_pos_as_xyz
'x, y, z'
'-x, y+1/2, -z+1/2'
'-x, -y, -z'
'x, -y-1/2, z-1/2'

loop_
_atom_site_label
_atom_site_type_symbol
_atom_site_fract_x
_atom_site_fract_y
_atom_site_fract_z
_atom_site_U_iso_or_equiv
_atom_site_adp_type
_atom_site_occupancy
_atom_site_symmetry_multiplicity
_atom_site_calc_flag
_atom_site_refinement_flags
_atom_site_disorder_assembly
_atom_site_disorder_group
Cr1 Cr 0.8577(2) 0.9267(3) 0.1734(2) 0.0448(8) Uani 0.726(4) 1 d PD A 1
Cr2 Cr 0.74172(12) 0.97921(12) 0.24545(11) 0.0327(4) Uiso 0.726(4) 1 d PD A 1
Cr3 Cr 0.65957(17) 1.0202(2) 0.30009(19) 0.0433(7) Uani 0.726(4) 1 d PD A 1
Cr3' Cr 0.6353(5) 1.0259(7) 0.3006(6) 0.0448(8) Uani 0.274(4) 1 d PD A 2
Cr2' Cr 0.7604(3) 0.9777(3) 0.2379(3) 0.0327(4) Uiso 0.274(4) 1 d PD A 2
Cr1' Cr 0.8406(6) 0.9328(8) 0.1829(6) 0.0433(7) Uani 0.274(4) 1 d PD A 2
N1 N 0.8826(4) 1.0521(4) 0.1675(3) 0.0453(15) Uani 1 1 d . . .
N2 N 0.8136(4) 1.0834(3) 0.2656(3) 0.0477(15) Uani 1 1 d . . .
N3 N 0.7389(4) 1.1094(4) 0.3589(3) 0.0512(16) Uani 1 1 d . . .
N4 N 0.9342(4) 0.9315(4) 0.2887(4) 0.0486(15) Uani 1 1 d . . .
N5 N 0.8194(4) 0.9279(4) 0.3439(3) 0.0468(15) Uani 1 1 d . . .
N6 N 0.6996(5) 0.9371(4) 0.3922(3) 0.0543(17) Uani 1 1 d . . .
N7 N 0.8126(4) 0.8116(3) 0.2016(3) 0.0420(14) Uani 1 1 d . . .
N8 N 0.6874(4) 0.8703(3) 0.2158(3) 0.0426(14) Uani 1 1 d . . .
N9 N 0.5704(4) 0.9338(4) 0.2377(3) 0.0443(14) Uani 1 1 d . . .
N10 N 0.7545(4) 0.9343(3) 0.0726(3) 0.0417(14) Uani 1 1 d . . .
N11 N 0.6842(4) 1.0240(3) 0.1369(3) 0.0410(13) Uani 1 1 d . . .
N12 N 0.6113(4) 1.1045(3) 0.2061(3) 0.0438(14) Uani 1 1 d . . .
C11 C 0.8598(5) 1.1106(4) 0.2141(4) 0.0470(19) Uani 1 1 d . A .
C12 C 0.8822(6) 1.1931(5) 0.2057(5) 0.057(2) Uani 1 1 d . . .
H12A H 0.8643 1.2338 0.2353 0.069 Uiso 1 1 calc R A .
C13 C 0.9295(6) 1.2122(5) 0.1545(5) 0.066(2) Uani 1 1 d . A .
H13A H 0.9444 1.2665 0.1496 0.079 Uiso 1 1 calc R . .
C14 C 0.9562(5) 1.1542(5) 0.1098(5) 0.059(2) Uani 1 1 d . . .
H14A H 0.9906 1.1676 0.0759 0.071 Uiso 1 1 calc R A .
C15 C 0.9302(5) 1.0745(5) 0.1165(5) 0.053(2) Uani 1 1 d . A .
H15A H 0.9461 1.0346 0.0848 0.064 Uiso 1 1 calc R . .
C31 C 0.8077(6) 1.1268(4) 0.3322(4) 0.052(2) Uani 1 1 d . A .
C32 C 0.8705(6) 1.1797(5) 0.3756(4) 0.057(2) Uani 1 1 d . . .
H32A H 0.9205 1.1886 0.3598 0.069 Uiso 1 1 calc R A .
C33 C 0.8558(7) 1.2173(5) 0.4410(5) 0.064(2) Uani 1 1 d . A .
H33A H 0.8952 1.2545 0.4684 0.077 Uiso 1 1 calc R . .
C34 C 0.7852(7) 1.2020(5) 0.4671(5) 0.068(3) Uani 1 1 d . . .
H34A H 0.7755 1.2279 0.5118 0.082 Uiso 1 1 calc R A .
C35 C 0.7290(6) 1.1472(5) 0.4253(4) 0.060(2) Uani 1 1 d . A .
H35A H 0.6811 1.1352 0.4435 0.072 Uiso 1 1 calc R . .
C41 C 0.9042(5) 0.9258(4) 0.3557(5) 0.0503(19) Uani 1 1 d . A .
C42 C 0.9646(6) 0.9252(5) 0.4296(5) 0.061(2) Uani 1 1 d . . .
H42A H 0.9468 0.9180 0.4762 0.074 Uiso 1 1 calc R A .
C43 C 1.0479(6) 0.9349(5) 0.4327(6) 0.069(3) Uani 1 1 d . A .
H43A H 1.0867 0.9341 0.4815 0.082 Uiso 1 1 calc R . .
C44 C 1.0758(6) 0.9459(5) 0.3643(6) 0.068(3) Uani 1 1 d . . .
H44A H 1.1325 0.9550 0.3660 0.081 Uiso 1 1 calc R A .
C45 C 1.0172(5) 0.9429(5) 0.2947(5) 0.061(2) Uani 1 1 d . A .
H45A H 1.0355 0.9490 0.2482 0.073 Uiso 1 1 calc R . .
C61 C 0.7773(5) 0.9038(5) 0.3992(4) 0.0513(19) Uani 1 1 d . A .
C62 C 0.8047(6) 0.8441(5) 0.4580(5) 0.062(2) Uani 1 1 d . . .
H62A H 0.8560 0.8176 0.4618 0.075 Uiso 1 1 calc R A .
C63 C 0.7554(8) 0.8252(5) 0.5100(5) 0.076(3) Uani 1 1 d . A .
H63A H 0.7746 0.7873 0.5500 0.091 Uiso 1 1 calc R . .
C64 C 0.6779(8) 0.8618(6) 0.5032(5) 0.078(3) Uani 1 1 d . . .
H64A H 0.6447 0.8496 0.5386 0.093 Uiso 1 1 calc R A .
C65 C 0.6511(7) 0.9165(5) 0.4432(5) 0.065(2) Uani 1 1 d . A .
H65A H 0.5981 0.9404 0.4370 0.078 Uiso 1 1 calc R . .
C71 C 0.7341(5) 0.8000(4) 0.2147(4) 0.0424(17) Uani 1 1 d . A .
C72 C 0.7080(5) 0.7221(4) 0.2333(4) 0.0491(18) Uani 1 1 d . . .
H72A H 0.6546 0.7144 0.2426 0.059 Uiso 1 1 calc R A .
C73 C 0.7628(6) 0.6573(5) 0.2375(5) 0.060(2) Uani 1 1 d . A .
H73A H 0.7459 0.6050 0.2480 0.072 Uiso 1 1 calc R . .
C74 C 0.8423(6) 0.6698(5) 0.2262(5) 0.061(2) Uani 1 1 d . . .
H74A H 0.8802 0.6266 0.2304 0.073 Uiso 1 1 calc R A .
C75 C 0.8653(5) 0.7467(5) 0.2089(4) 0.0506(19) Uani 1 1 d . A .
H75A H 0.9195 0.7548 0.2017 0.061 Uiso 1 1 calc R . .
C91 C 0.6019(5) 0.8703(4) 0.2034(4) 0.0434(17) Uani 1 1 d . A .
C92 C 0.5471(5) 0.8147(5) 0.1547(4) 0.0459(18) Uani 1 1 d . . .
H92A H 0.5686 0.7719 0.1304 0.055 Uiso 1 1 calc R A .
C93 C 0.4623(5) 0.8246(5) 0.1439(4) 0.053(2) Uani 1 1 d . A .
H93A H 0.4255 0.7881 0.1122 0.064 Uiso 1 1 calc R . .
C94 C 0.4302(5) 0.8890(5) 0.1798(5) 0.059(2) Uani 1 1 d . . .
H94A H 0.3723 0.8963 0.1731 0.071 Uiso 1 1 calc R A .
C95 C 0.4868(5) 0.9414(5) 0.2254(4) 0.0509(19) Uani 1 1 d . A .
H95A H 0.4658 0.9849 0.2493 0.061 Uiso 1 1 calc R . .
C101 C 0.6856(4) 0.9816(4) 0.0687(4) 0.0400(16) Uani 1 1 d . A .
C102 C 0.6186(5) 0.9797(5) 0.0015(4) 0.0470(18) Uani 1 1 d . . .
H10A H 0.5717 1.0129 -0.0015 0.056 Uiso 1 1 calc R A .
C103 C 0.6224(5) 0.9289(5) -0.0599(4) 0.0513(19) Uani 1 1 d . A .
H10B H 0.5780 0.9274 -0.1047 0.062 Uiso 1 1 calc R . .
C104 C 0.6914(5) 0.8801(5) -0.0554(5) 0.055(2) Uani 1 1 d . . .
H10C H 0.6943 0.8445 -0.0964 0.066 Uiso 1 1 calc R A .
C105 C 0.7562(5) 0.8849(4) 0.0109(4) 0.0488(18) Uani 1 1 d . A .
H10D H 0.8036 0.8524 0.0135 0.059 Uiso 1 1 calc R . .
C121 C 0.6352(5) 1.0914(4) 0.1372(4) 0.0407(16) Uani 1 1 d . A .
C122 C 0.6118(5) 1.1480(5) 0.0755(4) 0.0506(19) Uani 1 1 d . . .
H12B H 0.6287 1.1400 0.0285 0.061 Uiso 1 1 calc R A .
C123 C 0.5644(6) 1.2148(5) 0.0835(5) 0.059(2) Uani 1 1 d . A .
H12C H 0.5486 1.2519 0.0421 0.071 Uiso 1 1 calc R . .
C124 C 0.5402(6) 1.2267(5) 0.1543(5) 0.060(2) Uani 1 1 d . . .
H12D H 0.5071 1.2711 0.1611 0.072 Uiso 1 1 calc R A .
C125 C 0.5666(5) 1.1713(5) 0.2131(5) 0.053(2) Uani 1 1 d . A .
H12E H 0.5526 1.1804 0.2613 0.064 Uiso 1 1 calc R . .
O1S O 0.7539(4) 0.4382(4) 0.2506(4) 0.0709(17) Uani 1 1 d . . .
C1S C 0.8317(7) 0.4544(7) 0.3824(6) 0.104(4) Uani 1 1 d . . .
H1SA H 0.8670 0.4264 0.4266 0.156 Uiso 1 1 calc R . .
H1SB H 0.7829 0.4756 0.3976 0.156 Uiso 1 1 calc R . .
H1SC H 0.8628 0.4986 0.3665 0.156 Uiso 1 1 calc R . .
C2S C 0.8049(6) 0.3971(6) 0.3159(5) 0.072(3) Uani 1 1 d . . .
H2SA H 0.8541 0.3746 0.3013 0.086 Uiso 1 1 calc R . .
H2SB H 0.7734 0.3524 0.3317 0.086 Uiso 1 1 calc R . .
C3S C 0.7192(6) 0.3853(6) 0.1860(5) 0.069(2) Uani 1 1 d . . .
H3SA H 0.6844 0.3439 0.2027 0.083 Uiso 1 1 calc R . .
H3SB H 0.7642 0.3582 0.1680 0.083 Uiso 1 1 calc R . .
C4S C 0.6681(7) 0.4342(7) 0.1218(6) 0.094(3) Uani 1 1 d . . .
H4SA H 0.6437 0.3993 0.0780 0.141 Uiso 1 1 calc R . .
H4SB H 0.7031 0.4744 0.1051 0.141 Uiso 1 1 calc R . .
H4SC H 0.6239 0.4610 0.1402 0.141 Uiso 1 1 calc R . .
O4 O 0.5618(7) 1.0665(6) 0.3660(7) 0.078(3) Uiso 0.726(4) 1 d PD A 1
N14 N 0.5076(6) 1.0994(6) 0.3836(5) 0.0404(19) Uiso 0.726(4) 1 d PD A 1
O5 O 0.4390(12) 1.108(2) 0.3393(12) 0.112(7) Uani 0.726(4) 1 d PD A 1
O6 O 0.5170(11) 1.1371(9) 0.4473(5) 0.105(4) Uani 0.726(4) 1 d PD A 1
O4A O 0.5492(18) 1.0432(16) 0.3675(19) 0.078(3) Uiso 0.274(4) 1 d PD A 2
N14A N 0.5080(16) 1.1013(15) 0.3618(14) 0.0404(19) Uiso 0.274(4) 1 d PD A 2
O5A O 0.441(4) 1.104(6) 0.313(4) 0.112(7) Uani 0.274(4) 1 d PD A 2
O6A O 0.502(4) 1.145(3) 0.4154(17) 0.105(4) Uani 0.274(4) 1 d PD A 2
O1 O 0.9594(6) 0.8789(6) 0.1342(5) 0.079(2) Uiso 0.726(4) 1 d PDU A 1
N13 N 0.9616(5) 0.8599(5) 0.0790(5) 0.0309(17) Uiso 0.726(4) 1 d PDU A 1
O2 O 0.9570(8) 0.9054(8) 0.0193(7) 0.130(4) Uani 0.726(4) 1 d PD A 1
O3 O 0.9613(15) 0.7901(12) 0.0485(17) 0.121(8) Uani 0.726(4) 1 d PD A 1
O1A O 0.9305(16) 0.8998(13) 0.1036(16) 0.079(2) Uiso 0.274(4) 1 d PD A 2
N13A N 0.9659(13) 0.8415(12) 0.1011(13) 0.0309(17) Uiso 0.274(4) 1 d PD A 2
O2A O 1.0256(18) 0.8129(19) 0.1465(16) 0.130(4) Uani 0.274(4) 1 d PD A 2
O3A O 0.942(5) 0.785(4) 0.055(5) 0.121(8) Uani 0.274(4) 1 d PD A 2

loop_
_atom_site_aniso_label
_atom_site_aniso_U_11
_atom_site_aniso_U_22
_atom_site_aniso_U_33
_atom_site_aniso_U_23
_atom_site_aniso_U_13
_atom_site_aniso_U_12
Cr1 0.0458(18) 0.0432(13) 0.0408(14) 0.0067(10) 0.0008(10) -0.0025(12)
Cr3 0.0471(18) 0.0389(10) 0.0370(9) 0.0034(7) -0.0038(12) 0.0027(13)
Cr3' 0.0458(18) 0.0432(13) 0.0408(14) 0.0067(10) 0.0008(10) -0.0025(12)
Cr1' 0.0471(18) 0.0389(10) 0.0370(9) 0.0034(7) -0.0038(12) 0.0027(13)
N1 0.052(4) 0.043(3) 0.035(3) 0.008(3) -0.003(3) -0.004(3)
N2 0.060(4) 0.037(3) 0.038(3) 0.001(3) -0.004(3) -0.005(3)
N3 0.068(4) 0.041(3) 0.038(3) 0.002(3) -0.002(3) 0.008(3)
N4 0.053(4) 0.035(3) 0.049(4) 0.000(3) -0.005(3) 0.002(3)
N5 0.059(4) 0.041(3) 0.035(3) 0.006(3) 0.000(3) -0.001(3)
N6 0.083(5) 0.044(4) 0.035(3) -0.001(3) 0.011(3) -0.002(4)
N7 0.050(4) 0.036(3) 0.034(3) 0.001(2) -0.001(3) -0.001(3)
N8 0.051(4) 0.038(3) 0.036(3) 0.002(3) 0.005(3) 0.001(3)
N9 0.047(4) 0.045(3) 0.040(3) 0.006(3) 0.008(3) 0.003(3)
N10 0.049(4) 0.037(3) 0.034(3) 0.001(3) -0.001(3) -0.002(3)
N11 0.052(4) 0.038(3) 0.029(3) 0.001(2) 0.002(3) 0.002(3)
N12 0.057(4) 0.036(3) 0.035(3) 0.000(3) 0.006(3) 0.001(3)
C11 0.059(5) 0.037(4) 0.034(4) 0.006(3) -0.013(3) 0.005(3)
C12 0.075(6) 0.041(4) 0.046(5) 0.004(4) -0.006(4) -0.004(4)
C13 0.085(7) 0.047(5) 0.054(5) 0.010(4) -0.006(5) -0.009(5)
C14 0.048(5) 0.069(6) 0.054(5) 0.024(4) -0.002(4) -0.010(4)
C15 0.054(5) 0.051(5) 0.047(5) 0.005(4) -0.004(4) 0.000(4)
C31 0.075(6) 0.038(4) 0.033(4) 0.005(3) -0.005(4) 0.006(4)
C32 0.072(6) 0.047(4) 0.042(4) 0.003(4) -0.007(4) -0.009(4)
C33 0.092(7) 0.052(5) 0.036(4) -0.004(4) -0.011(4) -0.005(5)
C34 0.100(8) 0.055(5) 0.040(5) -0.011(4) -0.004(5) 0.005(5)
C35 0.088(6) 0.048(5) 0.041(4) -0.001(4) 0.007(4) 0.015(4)
C41 0.061(5) 0.031(4) 0.049(5) 0.001(3) -0.005(4) 0.004(4)
C42 0.085(7) 0.043(4) 0.043(5) -0.007(4) -0.011(4) 0.010(4)
C43 0.060(6) 0.057(5) 0.070(6) -0.006(5) -0.023(5) 0.013(4)
C44 0.057(5) 0.055(5) 0.077(7) -0.008(5) -0.014(5) 0.006(4)
C45 0.051(5) 0.049(5) 0.070(6) -0.001(4) -0.009(4) 0.002(4)
C61 0.065(5) 0.042(4) 0.041(4) -0.004(3) 0.002(4) -0.002(4)
C62 0.097(7) 0.038(4) 0.049(5) 0.006(4) 0.012(5) 0.006(4)
C63 0.130(9) 0.052(5) 0.044(5) 0.012(4) 0.015(5) 0.011(6)
C64 0.139(10) 0.059(6) 0.041(5) 0.010(4) 0.033(6) 0.008(6)
C65 0.104(7) 0.051(5) 0.042(5) 0.001(4) 0.021(5) 0.005(5)
C71 0.060(5) 0.034(4) 0.026(3) 0.001(3) -0.002(3) -0.001(3)
C72 0.061(5) 0.042(4) 0.041(4) 0.003(3) 0.006(4) 0.000(4)
C73 0.086(7) 0.034(4) 0.052(5) 0.003(3) -0.002(4) 0.006(4)
C74 0.074(6) 0.043(5) 0.059(5) 0.000(4) 0.002(4) 0.015(4)
C75 0.058(5) 0.049(4) 0.042(4) -0.001(3) 0.004(4) 0.008(4)
C91 0.058(5) 0.039(4) 0.030(4) 0.008(3) 0.005(3) 0.000(3)
C92 0.055(5) 0.045(4) 0.035(4) 0.004(3) 0.007(3) -0.003(4)
C93 0.063(5) 0.054(5) 0.039(4) 0.010(4) 0.007(4) -0.011(4)
C94 0.054(5) 0.066(6) 0.057(5) 0.019(4) 0.012(4) 0.000(4)
C95 0.063(5) 0.049(4) 0.040(4) 0.009(3) 0.011(4) 0.008(4)
C101 0.049(4) 0.037(4) 0.032(4) 0.012(3) 0.006(3) 0.000(3)
C102 0.047(4) 0.051(4) 0.037(4) -0.001(3) 0.000(3) 0.002(4)
C103 0.063(5) 0.047(4) 0.036(4) -0.003(3) -0.005(3) -0.006(4)
C104 0.072(6) 0.045(4) 0.045(4) -0.012(4) 0.009(4) -0.003(4)
C105 0.052(5) 0.040(4) 0.053(5) -0.007(3) 0.008(4) -0.001(3)
C121 0.051(4) 0.034(4) 0.034(4) 0.002(3) 0.002(3) -0.005(3)
C122 0.061(5) 0.046(4) 0.040(4) 0.003(3) 0.002(4) 0.000(4)
C123 0.077(6) 0.039(4) 0.053(5) 0.011(4) 0.000(4) 0.006(4)
C124 0.078(6) 0.035(4) 0.061(5) 0.002(4) 0.006(4) 0.009(4)
C125 0.067(5) 0.045(4) 0.045(4) -0.008(4) 0.009(4) -0.002(4)
O1S 0.086(4) 0.052(3) 0.070(4) -0.001(3) 0.009(3) 0.003(3)
C1S 0.103(9) 0.109(9) 0.079(7) -0.024(7) -0.021(6) 0.038(7)
C2S 0.068(6) 0.075(6) 0.071(6) 0.002(5) 0.013(5) 0.009(5)
C3S 0.074(6) 0.074(6) 0.059(6) -0.001(5) 0.016(5) -0.010(5)
C4S 0.099(8) 0.112(9) 0.066(7) -0.016(6) 0.010(6) 0.016(7)
O5 0.097(6) 0.096(7) 0.136(18) -0.013(13) 0.013(10) 0.006(5)
O6 0.151(11) 0.120(8) 0.040(8) -0.022(8) 0.016(9) 0.027(7)
O5A 0.097(6) 0.096(7) 0.136(18) -0.013(13) 0.013(10) 0.006(5)
O6A 0.151(11) 0.120(8) 0.040(8) -0.022(8) 0.016(9) 0.027(7)
O2 0.127(9) 0.150(11) 0.117(9) -0.054(8) 0.039(7) 0.003(8)
O3 0.115(14) 0.113(8) 0.143(10) -0.004(7) 0.045(10) -0.004(8)
O2A 0.127(9) 0.150(11) 0.117(9) -0.054(8) 0.039(7) 0.003(8)
O3A 0.115(14) 0.113(8) 0.143(10) -0.004(7) 0.045(10) -0.004(8)

loop_
_atom_type_symbol
_atom_type_description
_atom_type_scat_dispersion_real
_atom_type_scat_dispersion_imag
_atom_type_scat_source
C C 0.0033 0.0016 'International Tables Vol C Tables 4.2.6.8 and 6.1.1.4'
H H 0.0000 0.0000 'International Tables Vol C Tables 4.2.6.8 and 6.1.1.4'
N N 0.0061 0.0033 'International Tables Vol C Tables 4.2.6.8 and 6.1.1.4'
O O 0.0106 0.0060 'International Tables Vol C Tables 4.2.6.8 and 6.1.1.4'
Cr Cr 0.3209 0.6236 'International Tables Vol C Tables 4.2.6.8 and 6.1.1.4'

loop_
_geom_angle_atom_site_label_1
_geom_angle_atom_site_label_2
_geom_angle_atom_site_label_3
_geom_angle
O1 Cr1 N4 89.3(3)
O1 Cr1 N1 100.1(4)
N4 Cr1 N1 86.1(3)
O1 Cr1 N7 95.0(4)
N4 Cr1 N7 88.4(3)
N1 Cr1 N7 163.9(3)
O1 Cr1 N10 106.7(3)
N4 Cr1 N10 164.0(3)
N1 Cr1 N10 91.6(3)
N7 Cr1 N10 89.6(3)
O1 Cr1 Cr2 170.9(3)
N4 Cr1 Cr2 82.2(2)
N1 Cr1 Cr2 82.7(2)
N7 Cr1 Cr2 81.6(2)
N10 Cr1 Cr2 81.7(2)
Cr3 Cr2 N8 96.9(2)
Cr3 Cr2 N11 96.3(2)
N8 Cr2 N11 90.2(2)
Cr3 Cr2 N2 93.5(2)
N8 Cr2 N2 169.6(3)
N11 Cr2 N2 88.8(2)
Cr3 Cr2 N5 95.5(2)
N8 Cr2 N5 89.9(2)
N11 Cr2 N5 168.2(3)
N2 Cr2 N5 89.0(2)
Cr3 Cr2 Cr1 178.09(19)
N8 Cr2 Cr1 84.9(2)
N11 Cr2 Cr1 84.41(19)
N2 Cr2 Cr1 84.7(2)
N5 Cr2 Cr1 83.8(2)
Cr2 Cr3 N3 93.7(2)
Cr2 Cr3 N6 91.3(2)
N3 Cr3 N6 92.1(3)
Cr2 Cr3 N9 89.3(2)
N3 Cr3 N9 176.0(3)
N6 Cr3 N9 90.5(3)
Cr2 Cr3 N12 91.3(2)
N3 Cr3 N12 89.8(3)
N6 Cr3 N12 176.7(3)
N9 Cr3 N12 87.5(2)
Cr2 Cr3 O4 178.9(3)
N3 Cr3 O4 86.9(4)
N6 Cr3 O4 87.8(4)
N9 Cr3 O4 90.2(3)
N12 Cr3 O4 89.6(3)
N9 Cr3' O4A 94.0(10)
N9 Cr3' N12 93.4(5)
O4A Cr3' N12 110.0(9)
N9 Cr3' N3 162.7(4)
O4A Cr3' N3 101.8(10)
N12 Cr3' N3 87.8(5)
N9 Cr3' N6 89.8(5)
O4A Cr3' N6 87.4(9)
N12 Cr3' N6 162.1(4)
N3 Cr3' N6 84.1(4)
N9 Cr3' Cr2' 84.8(4)
O4A Cr3' Cr2' 167.0(9)
N12 Cr3' Cr2' 83.0(4)
N3 Cr3' Cr2' 78.2(3)
N6 Cr3' Cr2' 79.7(3)
Cr1' Cr2' N2 98.4(5)
Cr1' Cr2' N5 93.7(4)
N2 Cr2' N5 92.6(3)
Cr1' Cr2' N11 93.5(4)
N2 Cr2' N11 91.5(3)
N5 Cr2' N11 171.1(4)
Cr1' Cr2' N8 90.6(4)
N2 Cr2' N8 170.9(4)
N5 Cr2' N8 87.5(3)
N11 Cr2' N8 87.2(3)
Cr1' Cr2' Cr3' 172.2(5)
N2 Cr2' Cr3' 88.5(3)
N5 Cr2' Cr3' 89.6(3)
N11 Cr2' Cr3' 82.6(3)
N8 Cr2' Cr3' 82.4(3)
Cr2' Cr1' N7 95.0(5)
Cr2' Cr1' N10 93.6(5)
N7 Cr1' N10 91.7(5)
Cr2' Cr1' N4 90.4(4)
N7 Cr1' N4 89.7(5)
N10 Cr1' N4 175.6(5)
Cr2' Cr1' N1 89.3(5)
N7 Cr1' N1 173.9(6)
N10 Cr1' N1 92.3(5)
N4 Cr1' N1 86.0(5)
Cr2' Cr1' O1A 169.8(9)
N7 Cr1' O1A 93.6(7)
N10 Cr1' O1A 80.6(7)
N4 Cr1' O1A 95.1(8)
N1 Cr1' O1A 82.5(7)
C15 N1 C11 118.4(7)
C15 N1 Cr1 116.2(5)
C11 N1 Cr1 125.2(5)
C15 N1 Cr1' 125.8(6)
C11 N1 Cr1' 115.8(5)
C11 N2 C31 122.4(6)
C11 N2 Cr2' 114.1(5)
C31 N2 Cr2' 123.4(6)
C11 N2 Cr2 122.5(5)
C31 N2 Cr2 115.0(5)
C31 N3 C35 118.4(7)
C31 N3 Cr3 117.2(5)
C35 N3 Cr3 124.2(6)
C31 N3 Cr3' 125.4(5)
C35 N3 Cr3' 116.1(6)
C45 N4 C41 119.9(7)
C45 N4 Cr1' 125.3(6)
C41 N4 Cr1' 114.5(5)
C45 N4 Cr1 116.1(6)
C41 N4 Cr1 124.0(5)
C41 N5 C61 123.6(6)
C41 N5 Cr2' 113.3(5)
C61 N5 Cr2' 123.0(5)
C41 N5 Cr2 123.0(5)
C61 N5 Cr2 113.1(5)
C61 N6 C65 120.9(7)
C61 N6 Cr3 116.6(5)
C65 N6 Cr3 122.5(6)
C61 N6 Cr3' 126.7(5)
C65 N6 Cr3' 112.3(6)
C75 N7 C71 118.3(6)
C75 N7 Cr1' 127.3(6)
C71 N7 Cr1' 114.0(5)
C75 N7 Cr1 118.2(5)
C71 N7 Cr1 123.5(5)
C91 N8 C71 123.0(6)
C91 N8 Cr2 114.5(5)
C71 N8 Cr2 122.3(5)
C91 N8 Cr2' 122.9(5)
C71 N8 Cr2' 114.1(5)
C95 N9 C91 118.6(7)
C95 N9 Cr3' 113.8(5)
C91 N9 Cr3' 127.5(5)
C95 N9 Cr3 124.5(5)
C91 N9 Cr3 116.7(5)
C105 N10 C101 118.4(6)
C105 N10 Cr1' 126.0(5)
C101 N10 Cr1' 114.9(5)
C105 N10 Cr1 117.4(5)
C101 N10 Cr1 124.1(5)
C121 N11 C101 122.7(6)
C121 N11 Cr2 115.5(4)
C101 N11 Cr2 121.2(4)
C121 N11 Cr2' 122.4(5)
C101 N11 Cr2' 115.0(5)
C125 N12 C121 119.0(6)
C125 N12 Cr3' 116.5(5)
C121 N12 Cr3' 124.5(5)
C125 N12 Cr3 124.7(5)
C121 N12 Cr3 116.1(5)
N1 C11 N2 115.3(6)
N1 C11 C12 119.8(8)
N2 C11 C12 124.9(7)
C13 C12 C11 119.5(8)
C12 C13 C14 121.7(8)
C13 C14 C15 117.6(8)
N1 C15 C14 122.9(8)
N3 C31 N2 114.2(7)
N3 C31 C32 120.2(7)
N2 C31 C32 125.3(8)
C33 C32 C31 118.4(9)
C34 C33 C32 121.6(8)
C33 C34 C35 117.4(8)
N3 C35 C34 123.8(9)
N5 C41 N4 115.3(6)
N5 C41 C42 127.2(8)
N4 C41 C42 117.3(8)
C43 C42 C41 120.6(9)
C42 C43 C44 120.7(8)
C45 C44 C43 117.3(9)
N4 C45 C44 124.0(9)
N6 C61 N5 115.7(7)
N6 C61 C62 118.3(8)
N5 C61 C62 125.9(8)
C63 C62 C61 119.8(9)
C64 C63 C62 120.7(8)
C65 C64 C63 118.2(9)
N6 C65 C64 121.9(9)
N7 C71 N8 115.3(6)
N7 C71 C72 120.7(7)
N8 C71 C72 123.8(7)
C73 C72 C71 119.0(8)
C74 C73 C72 120.0(8)
C75 C74 C73 119.1(8)
N7 C75 C74 122.9(8)
N9 C91 N8 114.2(6)
N9 C91 C92 120.4(7)
N8 C91 C92 125.2(7)
C93 C92 C91 119.1(7)
C92 C93 C94 120.4(8)
C95 C94 C93 117.5(8)
N9 C95 C94 123.9(8)
N10 C101 N11 115.3(6)
N10 C101 C102 120.2(6)
N11 C101 C102 124.2(7)
C103 C102 C101 119.8(7)
C102 C103 C104 120.0(7)
C103 C104 C105 118.4(7)
N10 C105 C104 123.2(7)
N12 C121 N11 114.9(6)
N12 C121 C122 119.1(7)
N11 C121 C122 125.9(7)
C123 C122 C121 120.8(7)
C122 C123 C124 119.1(7)
C125 C124 C123 117.8(8)
N12 C125 C124 124.1(8)
C2S O1S C3S 113.1(7)
O1S C2S C1S 109.8(8)
O1S C3S C4S 108.4(8)
N14 O4 Cr3 164.7(10)
O4 N14 O5 123.0(12)
O4 N14 O6 122.2(11)
O5 N14 O6 114.3(11)
N14A O4A Cr3' 122(3)
O4A N14A O6A 125(3)
O4A N14A O5A 120(3)
O6A N14A O5A 107(3)
N13 O1 Cr1 129.0(9)
O1 N13 O3 132.6(18)
O1 N13 O2 125.7(11)
O3 N13 O2 101.4(17)
N13A O1A Cr1' 129(2)
O1A N13A O2A 131(2)
O1A N13A O3A 125(3)
O2A N13A O3A 103(3)

loop_
_geom_bond_atom_site_label_1
_geom_bond_atom_site_label_2
_geom_bond_distance
Cr1 O1 2.086(11)
Cr1 N4 2.097(7)
Cr1 N1 2.099(7)
Cr1 N7 2.123(7)
Cr1 N10 2.126(7)
Cr1 Cr2 2.644(5)
Cr2 Cr3 1.934(5)
Cr2 N8 2.004(6)
Cr2 N11 2.035(6)
Cr2 N2 2.052(6)
Cr2 N5 2.053(6)
Cr3 N3 2.056(7)
Cr3 N6 2.084(7)
Cr3 N9 2.132(7)
Cr3 N12 2.141(6)
Cr3 O4 2.298(11)
Cr3' N9 2.011(12)
Cr3' O4A 2.04(3)
Cr3' N12 2.049(12)
Cr3' N3 2.222(12)
Cr3' N6 2.227(12)
Cr3' Cr2' 2.646(5)
Cr2' Cr1' 1.936(5)
Cr2' N2 1.945(8)
Cr2' N5 2.036(8)
Cr2' N11 2.043(7)
Cr2' N8 2.107(8)
Cr1' N7 2.079(14)
Cr1' N10 2.091(13)
Cr1' N4 2.093(13)
Cr1' N1 2.108(14)
Cr1' O1A 2.30(2)
N1 C15 1.359(10)
N1 C11 1.361(9)
N2 C11 1.372(10)
N2 C31 1.379(9)
N3 C31 1.341(10)
N3 C35 1.352(10)
N4 C45 1.345(10)
N4 C41 1.367(10)
N5 C41 1.347(10)
N5 C61 1.364(10)
N6 C61 1.358(10)
N6 C65 1.361(10)
N7 C75 1.352(9)
N7 C71 1.364(9)
N8 C91 1.358(9)
N8 C71 1.382(9)
N9 C95 1.333(9)
N9 C91 1.358(9)
N10 C105 1.348(9)
N10 C101 1.353(9)
N11 C121 1.363(9)
N11 C101 1.377(8)
N12 C125 1.335(9)
N12 C121 1.361(9)
C11 C12 1.417(10)
C12 C13 1.343(12)
C13 C14 1.362(12)
C14 C15 1.385(11)
C31 C32 1.414(11)
C32 C33 1.363(11)
C33 C34 1.355(13)
C34 C35 1.363(12)
C41 C42 1.422(10)
C42 C43 1.354(13)
C43 C44 1.380(13)
C44 C45 1.353(11)
C61 C62 1.408(10)
C62 C63 1.378(13)
C63 C64 1.377(14)
C64 C65 1.367(11)
C71 C72 1.406(10)
C72 C73 1.377(11)
C73 C74 1.370(12)
C74 C75 1.368(11)
C91 C92 1.408(10)
C92 C93 1.359(11)
C93 C94 1.389(11)
C94 C95 1.368(11)
C101 C102 1.398(9)
C102 C103 1.365(10)
C103 C104 1.366(11)
C104 C105 1.368(10)
C121 C122 1.401(9)
C122 C123 1.364(11)
C123 C124 1.391(11)
C124 C125 1.359(10)
O1S C2S 1.410(10)
O1S C3S 1.424(10)
C1S C2S 1.473(13)
C3S C4S 1.464(13)
O4 N14 1.137(10)
N14 O5 1.206(11)
N14 O6 1.244(10)
O4A N14A 1.155(15)
N14A O6A 1.197(15)
N14A O5A 1.206(16)
O1 N13 1.016(9)
N13 O3 1.259(11)
N13 O2 1.265(11)
O1A N13A 1.121(14)
N13A O2A 1.194(15)
N13A O3A 1.223(15)
